data_1569739
loop_
_publ_author_name
'Yamaguchi, Kohei'
'Uemura, Yuya'
'Sugimoto, Hideki'
'Ito, Rin'
'Morimoto, Yuma'
'Itoh, Shinobu'

_publ_section_title
;
 Mechanistic studies on catalytic alkane oxidation by Murahashi's
 O2/copper(ii)/aldehyde system
;
_journal_issue 20
_journal_name_full 'Catalysis Science &amp; Technology'
_journal_page_first 5859
_journal_page_last 5867
_journal_paper_doi 10.1039/D3CY00944K
_journal_volume 13
_journal_year 2023
_chemical_formula_moiety 'C23 H51 Cu N11, 2(C24 H20 B)'
_chemical_formula_sum 'C71 H91 B2 Cu N11'
_chemical_formula_weight 1183.70
_space_group_crystal_system triclinic
_space_group_IT_number 2
_space_group_name_Hall '-P 1'
_space_group_name_H-M_alt 'P -1'
_atom_sites_solution_hydrogens geom
_atom_sites_solution_primary dual
_audit_creation_date 2023-05-12
_audit_creation_method
;
Olex2 1.2
(compiled 2018.05.29 svn.r3508 for OlexSys, GUI svn.r5506)
;
_audit_update_record
;
2023-05-15 deposited with the CCDC.	2023-07-18 downloaded from the CCDC.
;
_cell_angle_alpha 83.572(6)
_cell_angle_beta 78.793(5)
_cell_angle_gamma 66.559(5)
_cell_formula_units_Z 2
_cell_length_a 12.9525(9)
_cell_length_b 13.3361(11)
_cell_length_c 20.9485(14)
_cell_measurement_reflns_used 32118
_cell_measurement_temperature 115
_cell_measurement_theta_max 54.97
_cell_measurement_theta_min 4.83
_cell_volume 3254.2(4)
_computing_molecular_graphics 'Olex2 (Dolomanov et al., 2009)'
_computing_publication_material 'Olex2 (Dolomanov et al., 2009)'
_computing_structure_refinement 'ShelXL (Sheldrick, 2015)'
_computing_structure_solution 'ShelXT (Sheldrick, 2015)'
_diffrn_ambient_temperature 115
_diffrn_detector 'Image Plate'
_diffrn_detector_type 'Rigaku IP'
_diffrn_measured_fraction_theta_full 0.997
_diffrn_measured_fraction_theta_max 0.994
_diffrn_measurement_device 'four-circle diffractometer'
_diffrn_measurement_device_type 'R-AXIS RAPID'
_diffrn_measurement_method '\w scans'
_diffrn_radiation_monochromator graphite
_diffrn_radiation_probe x-ray
_diffrn_radiation_type MoK\a
_diffrn_radiation_wavelength 0.71075
_diffrn_reflns_av_R_equivalents 0.0254
_diffrn_reflns_av_unetI/netI 0.0358
_diffrn_reflns_Laue_measured_fraction_full 0.997
_diffrn_reflns_Laue_measured_fraction_max 0.994
_diffrn_reflns_limit_h_max 16
_diffrn_reflns_limit_h_min -16
_diffrn_reflns_limit_k_max 17
_diffrn_reflns_limit_k_min -17
_diffrn_reflns_limit_l_max 27
_diffrn_reflns_limit_l_min -23
_diffrn_reflns_number 32118
_diffrn_reflns_point_group_measured_fraction_full 0.997
_diffrn_reflns_point_group_measured_fraction_max 0.994
_diffrn_reflns_theta_full 25.242
_diffrn_reflns_theta_max 27.485
_diffrn_reflns_theta_min 2.413
_diffrn_source 'sealed X-ray tube'
_diffrn_source_target Mo
_exptl_absorpt_coefficient_mu 0.386
_exptl_absorpt_correction_type empirical
_exptl_crystal_colour 'clear light blue'
_exptl_crystal_colour_lustre clear
_exptl_crystal_colour_modifier light
_exptl_crystal_colour_primary blue
_exptl_crystal_density_diffrn 1.208
_exptl_crystal_description plate
_exptl_crystal_F_000 1266
_exptl_crystal_size_max 0.09
_exptl_crystal_size_mid 0.07
_exptl_crystal_size_min 0.05
_exptl_transmission_factor_max 0.980
_exptl_transmission_factor_min 0.967
_refine_diff_density_max 0.355
_refine_diff_density_min -0.500
_refine_diff_density_rms 0.050
_refine_ls_extinction_method none
_refine_ls_goodness_of_fit_ref 1.020
_refine_ls_hydrogen_treatment constr
_refine_ls_matrix_type full
_refine_ls_number_parameters 779
_refine_ls_number_reflns 14853
_refine_ls_number_restraints 0
_refine_ls_restrained_S_all 1.020
_refine_ls_R_factor_all 0.0573
_refine_ls_R_factor_gt 0.0403
_refine_ls_shift/su_max 0.002
_refine_ls_shift/su_mean 0.000
_refine_ls_structure_factor_coef Fsqd
_refine_ls_weighting_details 'w=1/[\s^2^(Fo^2^)+(0.0572P)^2^+1.1020P] where P=(Fo^2^+2Fc^2^)/3'
_refine_ls_weighting_scheme calc
_refine_ls_wR_factor_gt 0.0983
_refine_ls_wR_factor_ref 0.1059
_reflns_Friedel_coverage 0.000
_reflns_number_gt 11998
_reflns_number_total 14853
_reflns_threshold_expression 'I > 2\s(I)'
_cod_data_source_file d3cy00944k2.cif
_cod_data_source_block shelx_trans_CCDC4
_cod_depositor_comments 'Adding full bibliography for 1569735--1569739.cif.'
_cod_database_code 1569739
_shelx_shelxl_version_number 2018/1
_shelx_space_group_comment
;
The symmetry employed for this shelxl refinement is uniquely defined
by the following loop, which should always be used as a source of
symmetry information in preference to the above space-group names.
They are only intended as comments.
;
_shelx_estimated_absorpt_t_max 0.981
_shelx_estimated_absorpt_t_min 0.966
_olex2_refinement_description
;
1. Fixed Uiso
 At 1.2 times of:
  All C(H) groups, All C(H,H) groups
 At 1.5 times of:
  All C(H,H,H) groups
2.a Secondary CH2 refined with riding coordinates:
 C00S(H00A,H00B), C00T(H00C,H00D), C00Z(H00H,H00I), C012(H01A,H01B), C013(H01C,
 H01D), C01A(H01E,H01F)
2.b Aromatic/amide H refined with riding coordinates:
 C00E(H00J), C00F(H00K), C00G(H00N), C00H(H00L), C00I(H00M), C00M(H00O),
 C00Q(H00Q), C00W(H00W), C00X(H00X), C010(H010), C011(H011), C014(H014),
 C015(H015), C017(H017), C018(H018), C019(H019), C01B(H01S), C01C(H01Z),
 C01D(H01), C01E(H01T), C01F(H01U), C01G(H0AA), C01H(H1AA), C01I(H2AA),
 C01J(H3AA), C01K(H4AA), C01M(H01V), C01Q(H5AA), C01R(H01W), C01S(H6AA),
 C01U(H01X), C01V(H01Y), C01W(H7AA), C01X(H8AA), C01Y(H9AA), C01Z(H0BA),
 C020(H020), C022(H022), C025(H025), C029(H029)
2.c Idealised Me refined as rotating group:
 C00Y(H00E,H00F,H00G), C01L(H01G,H01H,H01I), C01N(H01J,H01K,H01L), C01O(H01M,
 H01N,H01O), C01T(H01P,H01Q,H01R), C021(H02A,H02B,H02C), C023(H02D,H02E,H02F),
 C024(H02G,H02H,H02I), C026(H02J,H02K,H02L), C027(H02M,H02N,H02O), C028(H02P,
 H02Q,H02R), C02A(H02S,H02T,H02U), C02D(H02V,H02W,H02X)
;
_olex2_submission_special_instructions 'No special instructions were received'

loop_
_space_group_symop_operation_xyz
'x, y, z'
'-x, -y, -z'

loop_
_atom_site_label
_atom_site_type_symbol
_atom_site_fract_x
_atom_site_fract_y
_atom_site_fract_z
_atom_site_U_iso_or_equiv
_atom_site_adp_type
_atom_site_occupancy
_atom_site_site_symmetry_order
_atom_site_calc_flag
_atom_site_refinement_flags_posn
_atom_site_refinement_flags_adp
_atom_site_refinement_flags_occupancy
_atom_site_disorder_assembly
_atom_site_disorder_group
Cu01 Cu 0.26597(2) 0.84531(2) 0.75608(2) 0.01863(6) Uani 1 1 d . . . . .
N002 N 0.22832(12) 0.87625(11) 0.66436(7) 0.0196(3) Uani 1 1 d . . . . .
N003 N 0.19131(12) 1.01191(11) 0.76202(6) 0.0194(3) Uani 1 1 d . . . . .
N004 N 0.56837(12) 0.71749(11) 0.72920(7) 0.0208(3) Uani 1 1 d . . . . .
N005 N 0.14745(11) 0.84613(11) 0.83734(7) 0.0209(3) Uani 1 1 d . . . . .
N006 N 0.41139(11) 0.86550(11) 0.77373(7) 0.0195(3) Uani 1 1 d . . . . .
N007 N 0.27567(12) 0.82386(12) 0.55545(7) 0.0235(3) Uani 1 1 d . . . . .
N008 N 0.23293(12) 0.68931(12) 0.89817(7) 0.0261(3) Uani 1 1 d . . . . .
N009 N 0.58629(12) 0.80108(12) 0.81485(7) 0.0242(3) Uani 1 1 d . . . . .
N00A N 0.19579(12) 0.73030(12) 0.63587(7) 0.0256(3) Uani 1 1 d . . . . .
N00B N 0.33450(12) 0.68234(11) 0.75170(7) 0.0240(3) Uani 1 1 d . . . . .
N00C N 0.03650(13) 0.75861(13) 0.90500(7) 0.0293(3) Uani 1 1 d . . . . .
C00D C 0.84512(13) 0.60470(13) 0.38052(8) 0.0197(3) Uani 1 1 d . . . . .
C00E C 0.61803(14) 0.57725(13) 0.51086(8) 0.0196(3) Uani 1 1 d . . . . .
H00J H 0.561386 0.617235 0.484701 0.023 Uiso 1 1 calc R . . . .
C00F C 0.93801(14) 0.50692(14) 0.38984(8) 0.0223(3) Uani 1 1 d . . . . .
H00K H 0.943737 0.476361 0.432830 0.027 Uiso 1 1 calc R . . . .
C00G C 0.60107(15) 0.42088(13) 0.91307(8) 0.0231(3) Uani 1 1 d . . . . .
H00N H 0.523455 0.429052 0.923137 0.028 Uiso 1 1 calc R . . . .
C00H C 0.79800(14) 0.53501(14) 0.54201(8) 0.0226(3) Uani 1 1 d . . . . .
H00L H 0.867519 0.545433 0.537458 0.027 Uiso 1 1 calc R . . . .
C00I C 0.77748(15) 0.46196(14) 0.59003(8) 0.0243(4) Uani 1 1 d . . . . .
H00M H 0.832653 0.423168 0.617278 0.029 Uiso 1 1 calc R . . . .
C00J C 0.72547(14) 0.16447(13) 0.80391(8) 0.0220(3) Uani 1 1 d . . . . .
C00K C 0.23394(13) 0.81221(13) 0.61921(8) 0.0205(3) Uani 1 1 d . . . . .
C00L C 0.72047(13) 0.59465(13) 0.49955(8) 0.0185(3) Uani 1 1 d . . . . .
C00M C 0.62905(16) 0.50692(14) 0.92508(8) 0.0276(4) Uani 1 1 d . . . . .
H00O H 0.571054 0.571555 0.943469 0.033 Uiso 1 1 calc R . . . .
C00N C 0.81505(14) 0.74257(13) 0.47165(8) 0.0197(3) Uani 1 1 d . . . . .
C00O C 0.63811(13) 0.76292(13) 0.41354(8) 0.0204(3) Uani 1 1 d . . . . .
C00P C 0.51776(14) 0.79725(13) 0.77367(8) 0.0194(3) Uani 1 1 d . . . . .
C00Q C 0.75555(15) 0.05431(14) 0.79141(8) 0.0248(4) Uani 1 1 d . . . . .
H00Q H 0.736462 0.008224 0.825482 0.030 Uiso 1 1 calc R . . . .
C00R C 0.51744(15) 0.24771(13) 0.87803(8) 0.0215(3) Uani 1 1 d . . . . .
C00S C 0.28235(14) 1.05310(13) 0.76332(8) 0.0227(3) Uani 1 1 d . . . . .
H00A H 0.248035 1.125064 0.783737 0.027 Uiso 1 1 calc R . . . .
H00B H 0.318521 1.063088 0.718197 0.027 Uiso 1 1 calc R . . . .
C00T C 0.10485(14) 1.03763(13) 0.82262(8) 0.0238(4) Uani 1 1 d . . . . .
H00C H 0.044626 1.111024 0.817436 0.029 Uiso 1 1 calc R . . . .
H00D H 0.141676 1.038589 0.859649 0.029 Uiso 1 1 calc R . . . .
C00U C 0.68266(14) 0.32263(13) 0.88674(8) 0.0214(3) Uani 1 1 d . . . . .
C00V C 0.13773(14) 0.76787(14) 0.87862(8) 0.0230(3) Uani 1 1 d . . . . .
C00W C 0.64194(15) 0.04837(14) 0.95308(8) 0.0249(4) Uani 1 1 d . . . . .
H00W H 0.577736 0.056963 0.934218 0.030 Uiso 1 1 calc R . . . .
C00X C 0.59643(14) 0.50383(14) 0.55883(8) 0.0230(3) Uani 1 1 d . . . . .
H00X H 0.526540 0.493821 0.564442 0.028 Uiso 1 1 calc R . . . .
C00Y C 0.53868(15) 0.73526(14) 0.66420(8) 0.0246(4) Uani 1 1 d . . . . .
H00E H 0.483893 0.702282 0.662461 0.037 Uiso 1 1 calc GR . . . .
H00F H 0.607618 0.701500 0.632376 0.037 Uiso 1 1 calc GR . . . .
H00G H 0.504544 0.813973 0.653985 0.037 Uiso 1 1 calc GR . . . .
C00Z C 0.37220(14) 0.97347(13) 0.80129(9) 0.0236(3) Uani 1 1 d . . . . .
H00H H 0.436863 0.996798 0.797458 0.028 Uiso 1 1 calc R . . . .
H00I H 0.339340 0.970744 0.847939 0.028 Uiso 1 1 calc R . . . .
C010 C 0.79207(15) 0.10234(14) 0.96218(8) 0.0242(4) Uani 1 1 d . . . . .
H010 H 0.832864 0.148876 0.949998 0.029 Uiso 1 1 calc R . . . .
C011 C 0.91722(14) 0.75215(14) 0.44157(8) 0.0222(3) Uani 1 1 d . . . . .
H011 H 0.954181 0.718219 0.401279 0.027 Uiso 1 1 calc R . . . .
C012 C 0.05207(14) 0.95331(14) 0.83673(8) 0.0247(4) Uani 1 1 d . . . . .
H01A H 0.001077 0.965369 0.879425 0.030 Uiso 1 1 calc R . . . .
H01B H 0.007042 0.957557 0.802635 0.030 Uiso 1 1 calc R . . . .
C013 C 0.21021(16) 0.99085(13) 0.64574(8) 0.0240(4) Uani 1 1 d . . . . .
H01C H 0.172155 1.014590 0.606882 0.029 Uiso 1 1 calc R . . . .
H01D H 0.283971 0.999945 0.635668 0.029 Uiso 1 1 calc R . . . .
C014 C 0.81272(16) 0.18334(15) 0.69087(9) 0.0307(4) Uani 1 1 d . . . . .
H014 H 0.832182 0.228788 0.656502 0.037 Uiso 1 1 calc R . . . .
C015 C 0.59251(14) 0.87577(14) 0.42127(9) 0.0243(4) Uani 1 1 d . . . . .
H015 H 0.627837 0.905307 0.445576 0.029 Uiso 1 1 calc R . . . .
C016 C 0.69730(14) 0.12058(13) 0.93254(8) 0.0206(3) Uani 1 1 d . . . . .
C017 C 0.91622(16) 0.85939(15) 0.52717(9) 0.0303(4) Uani 1 1 d . . . . .
H017 H 0.950151 0.898021 0.545789 0.036 Uiso 1 1 calc R . . . .
C018 C 0.77025(16) -0.05031(14) 1.02798(8) 0.0277(4) Uani 1 1 d . . . . .
H018 H 0.794331 -0.107075 1.060088 0.033 Uiso 1 1 calc R . . . .
C019 C 0.67653(15) 0.44523(14) 0.59847(8) 0.0246(4) Uani 1 1 d . . . . .
H019 H 0.662501 0.394360 0.630941 0.029 Uiso 1 1 calc R . . . .
C01A C 0.13543(15) 1.05719(13) 0.70353(8) 0.0230(3) Uani 1 1 d . . . . .
H01E H 0.125385 1.134819 0.695243 0.028 Uiso 1 1 calc R . . . .
H01F H 0.059315 1.053166 0.710789 0.028 Uiso 1 1 calc R . . . .
C01B C 0.96700(15) 0.80955(16) 0.46838(9) 0.0285(4) Uani 1 1 d . . . . .
H01S H 1.036206 0.814410 0.446099 0.034 Uiso 1 1 calc R . . . .
C01C C 0.43893(15) 0.28083(13) 0.93554(9) 0.0251(4) Uani 1 1 d . . . . .
H01Z H 0.466353 0.286882 0.973238 0.030 Uiso 1 1 calc R . . . .
C01D C 0.74110(17) 0.49857(15) 0.91031(9) 0.0302(4) Uani 1 1 d . . . . .
H01 H 0.760440 0.557019 0.918558 0.036 Uiso 1 1 calc R . . . .
C01E C 0.57862(14) 0.72579(15) 0.37808(8) 0.0248(4) Uani 1 1 d . . . . .
H01T H 0.605609 0.649672 0.371437 0.030 Uiso 1 1 calc R . . . .
C01F C 1.02204(14) 0.45271(15) 0.33905(9) 0.0271(4) Uani 1 1 d . . . . .
H01U H 1.083873 0.387271 0.347872 0.033 Uiso 1 1 calc R . . . .
C01G C 0.67679(16) -0.03542(14) 0.99988(9) 0.0272(4) Uani 1 1 d . . . . .
H0AA H 0.636412 -0.082254 1.012473 0.033 Uiso 1 1 calc R . . . .
C01H C 0.81192(15) 0.00960(15) 0.73150(9) 0.0273(4) Uani 1 1 d . . . . .
H1AA H 0.830037 -0.065388 0.725302 0.033 Uiso 1 1 calc R . . . .
C01I C 0.82834(16) 0.01833(15) 1.00885(8) 0.0287(4) Uani 1 1 d . . . . .
H2AA H 0.893157 0.008231 1.027551 0.034 Uiso 1 1 calc R . . . .
C01J C 0.84174(15) 0.07390(15) 0.68090(8) 0.0282(4) Uani 1 1 d . . . . .
H3AA H 0.881433 0.043566 0.640016 0.034 Uiso 1 1 calc R . . . .
C01K C 0.75507(16) 0.22713(14) 0.75110(8) 0.0274(4) Uani 1 1 d . . . . .
H4AA H 0.735077 0.302733 0.756467 0.033 Uiso 1 1 calc R . . . .
C01L C 0.64666(15) 0.60743(14) 0.74488(9) 0.0265(4) Uani 1 1 d . . . . .
H01G H 0.723009 0.594724 0.720284 0.040 Uiso 1 1 calc GR . . . .
H01H H 0.619924 0.553763 0.733256 0.040 Uiso 1 1 calc GR . . . .
H01I H 0.649626 0.599867 0.791634 0.040 Uiso 1 1 calc GR . . . .
C01M C 0.81526(16) 0.85184(16) 0.55820(10) 0.0331(4) Uani 1 1 d . . . . .
H01V H 0.779077 0.885690 0.598592 0.040 Uiso 1 1 calc R . . . .
C01N C 0.36564(15) 0.86576(15) 0.53407(8) 0.0259(4) Uani 1 1 d . . . . .
H01J H 0.332374 0.941488 0.517433 0.039 Uiso 1 1 calc GR . . . .
H01K H 0.421829 0.820662 0.499497 0.039 Uiso 1 1 calc GR . . . .
H01L H 0.403134 0.863270 0.570933 0.039 Uiso 1 1 calc GR . . . .
C01O C 0.33065(15) 0.71309(16) 0.90453(9) 0.0297(4) Uani 1 1 d . . . . .
H01M H 0.393816 0.678940 0.869494 0.045 Uiso 1 1 calc GR . . . .
H01N H 0.354243 0.683930 0.946753 0.045 Uiso 1 1 calc GR . . . .
H01O H 0.309761 0.792418 0.901628 0.045 Uiso 1 1 calc GR . . . .
C01P C 0.37415(16) 0.59026(14) 0.74665(9) 0.0278(4) Uani 1 1 d . . . . .
C01Q C 0.47022(16) 0.23859(14) 0.82533(9) 0.0269(4) Uani 1 1 d . . . . .
H5AA H 0.519492 0.214046 0.785376 0.032 Uiso 1 1 calc R . . . .
C01R C 0.76626(16) 0.79524(15) 0.53088(9) 0.0287(4) Uani 1 1 d . . . . .
H01W H 0.696412 0.791932 0.553268 0.034 Uiso 1 1 calc R . . . .
C01S C 0.27900(16) 0.29770(15) 0.88617(11) 0.0340(4) Uani 1 1 d . . . . .
H6AA H 0.199719 0.315257 0.888673 0.041 Uiso 1 1 calc R . . . .
C01T C 0.54440(16) 0.83208(16) 0.88224(9) 0.0294(4) Uani 1 1 d . . . . .
H01P H 0.543020 0.904987 0.886726 0.044 Uiso 1 1 calc GR . . . .
H01Q H 0.594841 0.779042 0.910267 0.044 Uiso 1 1 calc GR . . . .
H01R H 0.467098 0.833125 0.895158 0.044 Uiso 1 1 calc GR . . . .
C01U C 0.48258(15) 0.79554(16) 0.35254(8) 0.0301(4) Uani 1 1 d . . . . .
H01X H 0.444500 0.766562 0.329847 0.036 Uiso 1 1 calc R . . . .
C01V C 0.84231(15) 0.64350(15) 0.31577(9) 0.0286(4) Uani 1 1 d . . . . .
H01Y H 0.781354 0.709343 0.306451 0.034 Uiso 1 1 calc R . . . .
C01W C 0.79523(15) 0.31886(15) 0.87183(9) 0.0275(4) Uani 1 1 d . . . . .
H7AA H 0.853802 0.254935 0.852986 0.033 Uiso 1 1 calc R . . . .
C01X C 0.32271(16) 0.30529(14) 0.94017(10) 0.0306(4) Uani 1 1 d . . . . .
H8AA H 0.273188 0.327240 0.980382 0.037 Uiso 1 1 calc R . . . .
C01Y C 0.82465(17) 0.40379(16) 0.88332(9) 0.0303(4) Uani 1 1 d . . . . .
H9AA H 0.901801 0.397010 0.872717 0.036 Uiso 1 1 calc R . . . .
C01Z C 0.35341(17) 0.26412(15) 0.82900(10) 0.0327(4) Uani 1 1 d . . . . .
H0BA H 0.325245 0.258168 0.791564 0.039 Uiso 1 1 calc R . . . .
C020 C 1.01565(16) 0.49389(17) 0.27594(10) 0.0354(4) Uani 1 1 d . . . . .
H020 H 1.072398 0.457180 0.240923 0.042 Uiso 1 1 calc R . . . .
C021 C 0.24884(17) 0.57455(15) 0.90719(10) 0.0331(4) Uani 1 1 d . . . . .
H02A H 0.246668 0.553048 0.953570 0.050 Uiso 1 1 calc GR . . . .
H02B H 0.322801 0.529598 0.882750 0.050 Uiso 1 1 calc GR . . . .
H02C H 0.187768 0.563769 0.891322 0.050 Uiso 1 1 calc GR . . . .
C022 C 0.49696(15) 0.94720(15) 0.39473(10) 0.0319(4) Uani 1 1 d . . . . .
H022 H 0.469687 1.023585 0.400610 0.038 Uiso 1 1 calc R . . . .
C023 C 0.10212(16) 0.74050(16) 0.68910(10) 0.0331(4) Uani 1 1 d . . . . .
H02D H 0.131032 0.690516 0.725370 0.050 Uiso 1 1 calc GR . . . .
H02E H 0.044867 0.722016 0.674224 0.050 Uiso 1 1 calc GR . . . .
H02F H 0.067283 0.815858 0.703624 0.050 Uiso 1 1 calc GR . . . .
C024 C 0.70820(15) 0.77493(17) 0.79374(10) 0.0334(4) Uani 1 1 d . . . . .
H02G H 0.751897 0.704414 0.813726 0.050 Uiso 1 1 calc GR . . . .
H02H H 0.728205 0.832103 0.807127 0.050 Uiso 1 1 calc GR . . . .
H02I H 0.726257 0.770733 0.746221 0.050 Uiso 1 1 calc GR . . . .
C025 C 0.44211(15) 0.90711(16) 0.36002(9) 0.0326(4) Uani 1 1 d . . . . .
H025 H 0.377665 0.955392 0.341588 0.039 Uiso 1 1 calc R . . . .
C026 C 0.24716(17) 0.62671(16) 0.60286(11) 0.0365(5) Uani 1 1 d . . . . .
H02J H 0.195059 0.623063 0.575787 0.055 Uiso 1 1 calc GR . . . .
H02K H 0.261540 0.565914 0.635336 0.055 Uiso 1 1 calc GR . . . .
H02L H 0.319340 0.621628 0.575312 0.055 Uiso 1 1 calc GR . . . .
C027 C 0.22772(18) 0.80533(18) 0.50263(9) 0.0362(5) Uani 1 1 d . . . . .
H02M H 0.284631 0.743336 0.477762 0.054 Uiso 1 1 calc GR . . . .
H02N H 0.206210 0.870963 0.473847 0.054 Uiso 1 1 calc GR . . . .
H02O H 0.160067 0.789208 0.520730 0.054 Uiso 1 1 calc GR . . . .
C028 C -0.05816(16) 0.79059(18) 0.86943(10) 0.0373(5) Uani 1 1 d . . . . .
H02P H -0.121326 0.854663 0.889065 0.056 Uiso 1 1 calc GR . . . .
H02Q H -0.083486 0.730026 0.871295 0.056 Uiso 1 1 calc GR . . . .
H02R H -0.033540 0.808678 0.823914 0.056 Uiso 1 1 calc GR . . . .
C029 C 0.92509(17) 0.58962(18) 0.26454(9) 0.0385(5) Uani 1 1 d . . . . .
H029 H 0.919425 0.618827 0.221278 0.046 Uiso 1 1 calc R . . . .
C02A C 0.01782(18) 0.71206(18) 0.97047(10) 0.0406(5) Uani 1 1 d . . . . .
H02S H 0.023163 0.637211 0.967776 0.061 Uiso 1 1 calc GR . . . .
H02T H -0.058110 0.756598 0.993003 0.061 Uiso 1 1 calc GR . . . .
H02U H 0.075853 0.711058 0.994657 0.061 Uiso 1 1 calc GR . . . .
B02B B 0.75318(15) 0.67608(14) 0.44137(9) 0.0187(4) Uani 1 1 d . . . . .
B02C B 0.65509(16) 0.21607(15) 0.87523(9) 0.0204(4) Uani 1 1 d . . . . .
C02D C 0.4265(2) 0.47191(16) 0.73931(12) 0.0483(6) Uani 1 1 d . . . . .
H02V H 0.474066 0.455724 0.696297 0.072 Uiso 1 1 calc GR . . . .
H02W H 0.366607 0.443033 0.743581 0.072 Uiso 1 1 calc GR . . . .
H02X H 0.473801 0.437637 0.773140 0.072 Uiso 1 1 calc GR . . . .

loop_
_atom_site_aniso_label
_atom_site_aniso_U_11
_atom_site_aniso_U_22
_atom_site_aniso_U_33
_atom_site_aniso_U_23
_atom_site_aniso_U_13
_atom_site_aniso_U_12
Cu01 0.02158(11) 0.01421(10) 0.01781(10) -0.00310(7) -0.00240(8) -0.00425(8)
N002 0.0238(7) 0.0174(6) 0.0186(6) -0.0027(5) -0.0042(6) -0.0081(5)
N003 0.0229(7) 0.0163(6) 0.0170(6) -0.0033(5) -0.0042(6) -0.0045(5)
N004 0.0213(7) 0.0205(7) 0.0181(7) -0.0045(5) -0.0030(6) -0.0045(6)
N005 0.0195(7) 0.0190(7) 0.0188(7) -0.0014(5) -0.0025(6) -0.0019(5)
N006 0.0215(7) 0.0169(6) 0.0192(7) -0.0044(5) -0.0030(6) -0.0057(5)
N007 0.0239(7) 0.0284(7) 0.0190(7) -0.0076(6) -0.0047(6) -0.0088(6)
N008 0.0247(7) 0.0241(7) 0.0241(7) 0.0035(6) -0.0047(6) -0.0045(6)
N009 0.0207(7) 0.0276(7) 0.0248(7) -0.0074(6) -0.0056(6) -0.0075(6)
N00A 0.0246(7) 0.0245(7) 0.0304(8) -0.0114(6) 0.0016(6) -0.0124(6)
N00B 0.0264(7) 0.0205(7) 0.0236(7) -0.0015(6) -0.0022(6) -0.0081(6)
N00C 0.0222(7) 0.0319(8) 0.0263(8) 0.0067(6) -0.0004(6) -0.0063(6)
C00D 0.0191(7) 0.0199(8) 0.0218(8) -0.0047(6) -0.0019(7) -0.0088(6)
C00E 0.0192(7) 0.0202(8) 0.0185(7) -0.0049(6) -0.0036(6) -0.0054(6)
C00F 0.0206(8) 0.0232(8) 0.0248(8) -0.0038(7) -0.0039(7) -0.0093(7)
C00G 0.0256(8) 0.0223(8) 0.0194(8) -0.0013(6) -0.0050(7) -0.0062(7)
C00H 0.0191(8) 0.0243(8) 0.0232(8) -0.0026(7) -0.0031(7) -0.0069(7)
C00I 0.0240(8) 0.0224(8) 0.0220(8) -0.0009(7) -0.0068(7) -0.0028(7)
C00J 0.0235(8) 0.0208(8) 0.0187(8) -0.0015(6) -0.0052(7) -0.0043(7)
C00K 0.0174(7) 0.0210(8) 0.0226(8) -0.0039(6) -0.0042(7) -0.0057(6)
C00L 0.0199(7) 0.0164(7) 0.0173(7) -0.0048(6) -0.0015(6) -0.0045(6)
C00M 0.0357(10) 0.0213(8) 0.0238(9) -0.0028(7) -0.0070(8) -0.0074(7)
C00N 0.0202(8) 0.0159(7) 0.0206(8) -0.0014(6) -0.0051(7) -0.0033(6)
C00O 0.0176(7) 0.0231(8) 0.0175(7) -0.0006(6) 0.0005(6) -0.0062(6)
C00P 0.0220(8) 0.0188(7) 0.0184(7) -0.0019(6) -0.0024(7) -0.0091(6)
C00Q 0.0298(9) 0.0222(8) 0.0199(8) -0.0017(6) -0.0046(7) -0.0071(7)
C00R 0.0275(8) 0.0151(7) 0.0207(8) 0.0012(6) -0.0046(7) -0.0070(6)
C00S 0.0271(8) 0.0166(7) 0.0243(8) -0.0052(6) -0.0049(7) -0.0068(7)
C00T 0.0246(8) 0.0197(8) 0.0200(8) -0.0048(6) -0.0033(7) -0.0004(7)
C00U 0.0269(8) 0.0206(8) 0.0153(7) 0.0004(6) -0.0041(7) -0.0078(7)
C00V 0.0212(8) 0.0245(8) 0.0195(8) -0.0031(6) -0.0012(7) -0.0051(7)
C00W 0.0286(9) 0.0212(8) 0.0226(8) -0.0027(7) -0.0047(7) -0.0067(7)
C00X 0.0212(8) 0.0235(8) 0.0259(8) -0.0051(7) -0.0010(7) -0.0103(7)
C00Y 0.0286(9) 0.0270(9) 0.0157(8) -0.0040(6) 0.0007(7) -0.0092(7)
C00Z 0.0244(8) 0.0197(8) 0.0261(8) -0.0087(7) -0.0052(7) -0.0054(7)
C010 0.0290(9) 0.0248(8) 0.0180(8) -0.0026(6) -0.0019(7) -0.0099(7)
C011 0.0193(8) 0.0266(8) 0.0193(8) -0.0043(6) -0.0031(7) -0.0063(7)
C012 0.0214(8) 0.0235(8) 0.0212(8) -0.0014(7) -0.0014(7) -0.0011(7)
C013 0.0348(9) 0.0196(8) 0.0189(8) 0.0004(6) -0.0075(7) -0.0109(7)
C014 0.0324(10) 0.0316(10) 0.0204(8) 0.0013(7) -0.0002(8) -0.0068(8)
C015 0.0207(8) 0.0228(8) 0.0275(9) 0.0008(7) 0.0015(7) -0.0092(7)
C016 0.0256(8) 0.0183(7) 0.0142(7) -0.0048(6) -0.0002(7) -0.0049(6)
C017 0.0291(9) 0.0321(10) 0.0337(10) -0.0099(8) -0.0088(8) -0.0121(8)
C018 0.0388(10) 0.0212(8) 0.0162(8) -0.0005(6) -0.0042(8) -0.0046(7)
C019 0.0303(9) 0.0196(8) 0.0205(8) -0.0016(6) 0.0002(7) -0.0080(7)
C01A 0.0297(9) 0.0167(7) 0.0204(8) -0.0013(6) -0.0086(7) -0.0046(7)
C01B 0.0213(8) 0.0382(10) 0.0289(9) -0.0062(8) -0.0042(8) -0.0131(8)
C01C 0.0295(9) 0.0193(8) 0.0249(9) -0.0021(7) -0.0046(8) -0.0076(7)
C01D 0.0434(11) 0.0270(9) 0.0268(9) 0.0005(7) -0.0109(9) -0.0186(8)
C01E 0.0233(8) 0.0284(9) 0.0191(8) -0.0051(7) -0.0015(7) -0.0060(7)
C01F 0.0186(8) 0.0251(9) 0.0355(10) -0.0081(7) -0.0046(8) -0.0043(7)
C01G 0.0350(10) 0.0201(8) 0.0243(9) -0.0014(7) -0.0009(8) -0.0100(7)
C01H 0.0310(9) 0.0239(8) 0.0242(9) -0.0074(7) -0.0046(8) -0.0060(7)
C01I 0.0316(9) 0.0316(9) 0.0199(8) -0.0018(7) -0.0074(8) -0.0072(8)
C01J 0.0265(9) 0.0343(10) 0.0190(8) -0.0073(7) -0.0022(7) -0.0059(8)
C01K 0.0343(10) 0.0210(8) 0.0213(8) -0.0011(7) -0.0022(8) -0.0058(7)
C01L 0.0256(9) 0.0236(8) 0.0261(9) -0.0056(7) -0.0052(7) -0.0036(7)
C01M 0.0328(10) 0.0344(10) 0.0306(10) -0.0157(8) 0.0021(8) -0.0110(8)
C01N 0.0283(9) 0.0316(9) 0.0184(8) -0.0021(7) -0.0025(7) -0.0125(7)
C01O 0.0257(9) 0.0321(10) 0.0263(9) 0.0003(7) -0.0087(8) -0.0043(7)
C01P 0.0325(9) 0.0228(9) 0.0252(9) -0.0020(7) 0.0039(8) -0.0113(7)
C01Q 0.0364(10) 0.0228(8) 0.0242(9) 0.0015(7) -0.0089(8) -0.0131(7)
C01R 0.0275(9) 0.0300(9) 0.0289(9) -0.0102(7) 0.0043(8) -0.0131(8)
C01S 0.0279(9) 0.0256(9) 0.0519(12) 0.0074(8) -0.0124(9) -0.0136(8)
C01T 0.0323(9) 0.0325(10) 0.0250(9) -0.0064(7) -0.0106(8) -0.0102(8)
C01U 0.0240(9) 0.0439(11) 0.0184(8) -0.0018(8) -0.0042(7) -0.0086(8)
C01V 0.0253(9) 0.0276(9) 0.0243(9) -0.0011(7) -0.0013(8) -0.0024(7)
C01W 0.0282(9) 0.0243(9) 0.0258(9) -0.0017(7) -0.0009(8) -0.0072(7)
C01X 0.0282(9) 0.0211(8) 0.0378(10) -0.0020(7) 0.0018(8) -0.0077(7)
C01Y 0.0314(9) 0.0337(10) 0.0283(9) 0.0019(8) -0.0044(8) -0.0163(8)
C01Z 0.0421(11) 0.0300(10) 0.0360(10) 0.0078(8) -0.0200(9) -0.0205(9)
C020 0.0257(9) 0.0427(11) 0.0301(10) -0.0150(9) 0.0047(8) -0.0058(8)
C021 0.0333(10) 0.0235(9) 0.0324(10) 0.0049(7) -0.0015(8) -0.0038(8)
C022 0.0236(9) 0.0227(9) 0.0397(11) 0.0078(8) 0.0009(8) -0.0041(7)
C023 0.0271(9) 0.0353(10) 0.0405(11) -0.0106(8) 0.0051(8) -0.0182(8)
C024 0.0234(9) 0.0379(11) 0.0424(11) -0.0092(9) -0.0058(8) -0.0133(8)
C025 0.0204(8) 0.0402(11) 0.0256(9) 0.0083(8) -0.0034(8) -0.0024(8)
C026 0.0347(10) 0.0282(10) 0.0490(12) -0.0180(9) 0.0038(9) -0.0153(8)
C027 0.0367(10) 0.0470(12) 0.0281(10) -0.0132(9) -0.0100(9) -0.0144(9)
C028 0.0254(9) 0.0438(12) 0.0419(11) 0.0076(9) -0.0074(9) -0.0141(9)
C029 0.0341(10) 0.0484(12) 0.0208(9) -0.0026(8) 0.0011(8) -0.0055(9)
C02A 0.0331(10) 0.0399(11) 0.0326(10) 0.0106(9) 0.0071(9) -0.0060(9)
B02B 0.0177(8) 0.0174(8) 0.0195(8) -0.0030(7) -0.0026(7) -0.0049(7)
B02C 0.0247(9) 0.0173(8) 0.0171(8) -0.0020(7) -0.0019(8) -0.0063(7)
C02D 0.0610(14) 0.0183(9) 0.0545(14) -0.0049(9) 0.0082(12) -0.0107(9)

loop_
_atom_type_symbol
_atom_type_description
_atom_type_scat_dispersion_real
_atom_type_scat_dispersion_imag
_atom_type_scat_source
C C 0.0033 0.0016 'International Tables Vol C Tables 4.2.6.8 and 6.1.1.4'
H H 0.0000 0.0000 'International Tables Vol C Tables 4.2.6.8 and 6.1.1.4'
B B 0.0013 0.0007 'International Tables Vol C Tables 4.2.6.8 and 6.1.1.4'
Cu Cu 0.3201 1.2651 'International Tables Vol C Tables 4.2.6.8 and 6.1.1.4'
N N 0.0061 0.0033 'International Tables Vol C Tables 4.2.6.8 and 6.1.1.4'

loop_
_geom_angle_atom_site_label_1
_geom_angle_atom_site_label_2
_geom_angle_atom_site_label_3
_geom_angle
_geom_angle_site_symmetry_1
_geom_angle_site_symmetry_3
_geom_angle_publ_flag
N002 Cu01 N003 83.97(5) . . ?
N002 Cu01 N005 123.13(6) . . ?
N002 Cu01 N006 118.42(6) . . ?
N003 Cu01 N005 84.19(5) . . ?
N003 Cu01 N006 83.95(5) . . ?
N005 Cu01 N006 115.24(5) . . ?
N00B Cu01 N002 96.30(6) . . ?
N00B Cu01 N003 178.28(6) . . ?
N00B Cu01 N005 94.25(6) . . ?
N00B Cu01 N006 97.40(6) . . ?
C00K N002 Cu01 132.57(11) . . ?
C00K N002 C013 118.27(14) . . ?
C013 N002 Cu01 108.29(10) . . ?
C00S N003 Cu01 108.17(10) . . ?
C00T N003 Cu01 107.86(10) . . ?
C00T N003 C00S 111.56(13) . . ?
C01A N003 Cu01 107.82(9) . . ?
C01A N003 C00S 110.77(13) . . ?
C01A N003 C00T 110.52(13) . . ?
C00P N004 C00Y 121.03(13) . . ?
C00P N004 C01L 122.90(14) . . ?
C00Y N004 C01L 115.85(13) . . ?
C00V N005 Cu01 131.77(11) . . ?
C00V N005 C012 120.35(14) . . ?
C012 N005 Cu01 106.90(10) . . ?
C00P N006 Cu01 132.54(11) . . ?
C00P N006 C00Z 119.21(13) . . ?
C00Z N006 Cu01 107.31(10) . . ?
C00K N007 C01N 122.58(14) . . ?
C00K N007 C027 122.96(15) . . ?
C027 N007 C01N 114.23(15) . . ?
C00V N008 C01O 121.73(15) . . ?
C00V N008 C021 122.54(16) . . ?
C01O N008 C021 115.40(14) . . ?
C00P N009 C01T 123.27(14) . . ?
C00P N009 C024 122.08(15) . . ?
C01T N009 C024 114.65(14) . . ?
C00K N00A C023 121.20(14) . . ?
C00K N00A C026 122.51(15) . . ?
C023 N00A C026 116.27(15) . . ?
C01P N00B Cu01 177.34(15) . . ?
C00V N00C C028 122.79(15) . . ?
C00V N00C C02A 121.92(16) . . ?
C028 N00C C02A 115.26(16) . . ?
C00F C00D B02B 123.03(14) . . ?
C01V C00D C00F 114.87(15) . . ?
C01V C00D B02B 121.81(14) . . ?
C00L C00E H00J 118.7 . . ?
C00X C00E H00J 118.7 . . ?
C00X C00E C00L 122.61(15) . . ?
C00D C00F H00K 118.5 . . ?
C01F C00F C00D 123.07(16) . . ?
C01F C00F H00K 118.5 . . ?
C00M C00G H00N 118.6 . . ?
C00M C00G C00U 122.82(17) . . ?
C00U C00G H00N 118.6 . . ?
C00I C00H H00L 118.5 . . ?
C00I C00H C00L 122.99(16) . . ?
C00L C00H H00L 118.5 . . ?
C00H C00I H00M 119.9 . . ?
C00H C00I C019 120.15(16) . . ?
C019 C00I H00M 119.9 . . ?
C00Q C00J B02C 121.82(15) . . ?
C01K C00J C00Q 115.00(15) . . ?
C01K C00J B02C 123.13(15) . . ?
N002 C00K N007 123.43(15) . . ?
N002 C00K N00A 119.59(15) . . ?
N00A C00K N007 116.98(15) . . ?
C00E C00L C00H 114.97(15) . . ?
C00E C00L B02B 124.74(14) . . ?
C00H C00L B02B 120.29(14) . . ?
C00G C00M H00O 119.9 . . ?
C01D C00M C00G 120.27(17) . . ?
C01D C00M H00O 119.9 . . ?
C011 C00N C01R 114.88(15) . . ?
C011 C00N B02B 124.09(14) . . ?
C01R C00N B02B 121.03(15) . . ?
C015 C00O C01E 114.81(15) . . ?
C015 C00O B02B 124.61(15) . . ?
C01E C00O B02B 120.57(14) . . ?
N004 C00P N009 115.25(14) . . ?
N006 C00P N004 120.05(14) . . ?
N006 C00P N009 124.67(15) . . ?
C00J C00Q H00Q 118.5 . . ?
C01H C00Q C00J 123.01(16) . . ?
C01H C00Q H00Q 118.5 . . ?
C01C C00R B02C 121.71(15) . . ?
C01Q C00R C01C 114.56(16) . . ?
C01Q C00R B02C 123.65(15) . . ?
N003 C00S H00A 109.5 . . ?
N003 C00S H00B 109.5 . . ?
N003 C00S C00Z 110.73(13) . . ?
H00A C00S H00B 108.1 . . ?
C00Z C00S H00A 109.5 . . ?
C00Z C00S H00B 109.5 . . ?
N003 C00T H00C 109.6 . . ?
N003 C00T H00D 109.6 . . ?
N003 C00T C012 110.31(13) . . ?
H00C C00T H00D 108.1 . . ?
C012 C00T H00C 109.6 . . ?
C012 C00T H00D 109.6 . . ?
C00G C00U C01W 114.63(16) . . ?
C00G C00U B02C 124.70(15) . . ?
C01W C00U B02C 120.64(15) . . ?
N005 C00V N008 119.59(16) . . ?
N005 C00V N00C 124.41(15) . . ?
N008 C00V N00C 116.00(15) . . ?
C016 C00W H00W 118.5 . . ?
C01G C00W H00W 118.5 . . ?
C01G C00W C016 122.97(17) . . ?
C00E C00X H00X 119.9 . . ?
C019 C00X C00E 120.24(16) . . ?
C019 C00X H00X 119.9 . . ?
N004 C00Y H00E 109.5 . . ?
N004 C00Y H00F 109.5 . . ?
N004 C00Y H00G 109.5 . . ?
H00E C00Y H00F 109.5 . . ?
H00E C00Y H00G 109.5 . . ?
H00F C00Y H00G 109.5 . . ?
N006 C00Z C00S 107.44(13) . . ?
N006 C00Z H00H 110.2 . . ?
N006 C00Z H00I 110.2 . . ?
C00S C00Z H00H 110.2 . . ?
C00S C00Z H00I 110.2 . . ?
H00H C00Z H00I 108.5 . . ?
C016 C010 H010 118.8 . . ?
C01I C010 H010 118.8 . . ?
C01I C010 C016 122.34(17) . . ?
C00N C011 H011 118.7 . . ?
C01B C011 C00N 122.63(16) . . ?
C01B C011 H011 118.7 . . ?
N005 C012 C00T 106.28(14) . . ?
N005 C012 H01A 110.5 . . ?
N005 C012 H01B 110.5 . . ?
C00T C012 H01A 110.5 . . ?
C00T C012 H01B 110.5 . . ?
H01A C012 H01B 108.7 . . ?
N002 C013 H01C 110.5 . . ?
N002 C013 H01D 110.5 . . ?
N002 C013 C01A 106.26(13) . . ?
H01C C013 H01D 108.7 . . ?
C01A C013 H01C 110.5 . . ?
C01A C013 H01D 110.5 . . ?
C01J C014 H014 119.9 . . ?
C01J C014 C01K 120.29(17) . . ?
C01K C014 H014 119.9 . . ?
C00O C015 H015 118.6 . . ?
C00O C015 C022 122.77(17) . . ?
C022 C015 H015 118.6 . . ?
C00W C016 C010 115.31(15) . . ?
C00W C016 B02C 121.06(15) . . ?
C010 C016 B02C 123.58(15) . . ?
C01B C017 H017 120.7 . . ?
C01M C017 H017 120.7 . . ?
C01M C017 C01B 118.59(17) . . ?
C01G C018 H018 120.4 . . ?
C01G C018 C01I 119.30(16) . . ?
C01I C018 H018 120.4 . . ?
C00I C019 H019 120.5 . . ?
C00X C019 C00I 119.01(16) . . ?
C00X C019 H019 120.5 . . ?
N003 C01A C013 108.47(13) . . ?
N003 C01A H01E 110.0 . . ?
N003 C01A H01F 110.0 . . ?
C013 C01A H01E 110.0 . . ?
C013 C01A H01F 110.0 . . ?
H01E C01A H01F 108.4 . . ?
C011 C01B H01S 119.8 . . ?
C017 C01B C011 120.41(17) . . ?
C017 C01B H01S 119.8 . . ?
C00R C01C H01Z 118.4 . . ?
C01X C01C C00R 123.29(17) . . ?
C01X C01C H01Z 118.4 . . ?
C00M C01D H01 120.4 . . ?
C00M C01D C01Y 119.12(17) . . ?
C01Y C01D H01 120.4 . . ?
C00O C01E H01T 118.5 . . ?
C01U C01E C00O 122.96(17) . . ?
C01U C01E H01T 118.5 . . ?
C00F C01F H01U 120.0 . . ?
C020 C01F C00F 120.04(16) . . ?
C020 C01F H01U 120.0 . . ?
C00W C01G H0AA 120.1 . . ?
C018 C01G C00W 119.86(17) . . ?
C018 C01G H0AA 120.1 . . ?
C00Q C01H H1AA 119.9 . . ?
C01J C01H C00Q 120.16(17) . . ?
C01J C01H H1AA 119.9 . . ?
C010 C01I H2AA 119.9 . . ?
C018 C01I C010 120.22(17) . . ?
C018 C01I H2AA 119.9 . . ?
C014 C01J H3AA 120.6 . . ?
C01H C01J C014 118.79(16) . . ?
C01H C01J H3AA 120.6 . . ?
C00J C01K H4AA 118.6 . . ?
C014 C01K C00J 122.73(17) . . ?
C014 C01K H4AA 118.6 . . ?
N004 C01L H01G 109.5 . . ?
N004 C01L H01H 109.5 . . ?
N004 C01L H01I 109.5 . . ?
H01G C01L H01H 109.5 . . ?
H01G C01L H01I 109.5 . . ?
H01H C01L H01I 109.5 . . ?
C017 C01M H01V 119.8 . . ?
C017 C01M C01R 120.47(17) . . ?
C01R C01M H01V 119.8 . . ?
N007 C01N H01J 109.5 . . ?
N007 C01N H01K 109.5 . . ?
N007 C01N H01L 109.5 . . ?
H01J C01N H01K 109.5 . . ?
H01J C01N H01L 109.5 . . ?
H01K C01N H01L 109.5 . . ?
N008 C01O H01M 109.5 . . ?
N008 C01O H01N 109.5 . . ?
N008 C01O H01O 109.5 . . ?
H01M C01O H01N 109.5 . . ?
H01M C01O H01O 109.5 . . ?
H01N C01O H01O 109.5 . . ?
N00B C01P C02D 179.1(2) . . ?
C00R C01Q H5AA 118.6 . . ?
C00R C01Q C01Z 122.79(17) . . ?
C01Z C01Q H5AA 118.6 . . ?
C00N C01R H01W 118.5 . . ?
C01M C01R C00N 123.02(17) . . ?
C01M C01R H01W 118.5 . . ?
C01X C01S H6AA 120.8 . . ?
C01Z C01S H6AA 120.8 . . ?
C01Z C01S C01X 118.32(17) . . ?
N009 C01T H01P 109.5 . . ?
N009 C01T H01Q 109.5 . . ?
N009 C01T H01R 109.5 . . ?
H01P C01T H01Q 109.5 . . ?
H01P C01T H01R 109.5 . . ?
H01Q C01T H01R 109.5 . . ?
C01E C01U H01X 119.9 . . ?
C025 C01U C01E 120.21(18) . . ?
C025 C01U H01X 119.9 . . ?
C00D C01V H01Y 118.7 . . ?
C029 C01V C00D 122.64(17) . . ?
C029 C01V H01Y 118.7 . . ?
C00U C01W H7AA 118.3 . . ?
C01Y C01W C00U 123.33(17) . . ?
C01Y C01W H7AA 118.3 . . ?
C01C C01X H8AA 119.9 . . ?
C01S C01X C01C 120.22(18) . . ?
C01S C01X H8AA 119.9 . . ?
C01D C01Y C01W 119.81(18) . . ?
C01D C01Y H9AA 120.1 . . ?
C01W C01Y H9AA 120.1 . . ?
C01Q C01Z H0BA 119.6 . . ?
C01S C01Z C01Q 120.77(17) . . ?
C01S C01Z H0BA 119.6 . . ?
C01F C020 H020 120.6 . . ?
C01F C020 C029 118.76(17) . . ?
C029 C020 H020 120.6 . . ?
N008 C021 H02A 109.5 . . ?
N008 C021 H02B 109.5 . . ?
N008 C021 H02C 109.5 . . ?
H02A C021 H02B 109.5 . . ?
H02A C021 H02C 109.5 . . ?
H02B C021 H02C 109.5 . . ?
C015 C022 H022 119.9 . . ?
C025 C022 C015 120.29(17) . . ?
C025 C022 H022 119.9 . . ?
N00A C023 H02D 109.5 . . ?
N00A C023 H02E 109.5 . . ?
N00A C023 H02F 109.5 . . ?
H02D C023 H02E 109.5 . . ?
H02D C023 H02F 109.5 . . ?
H02E C023 H02F 109.5 . . ?
N009 C024 H02G 109.5 . . ?
N009 C024 H02H 109.5 . . ?
N009 C024 H02I 109.5 . . ?
H02G C024 H02H 109.5 . . ?
H02G C024 H02I 109.5 . . ?
H02H C024 H02I 109.5 . . ?
C01U C025 H025 120.5 . . ?
C022 C025 C01U 118.92(17) . . ?
C022 C025 H025 120.5 . . ?
N00A C026 H02J 109.5 . . ?
N00A C026 H02K 109.5 . . ?
N00A C026 H02L 109.5 . . ?
H02J C026 H02K 109.5 . . ?
H02J C026 H02L 109.5 . . ?
H02K C026 H02L 109.5 . . ?
N007 C027 H02M 109.5 . . ?
N007 C027 H02N 109.5 . . ?
N007 C027 H02O 109.5 . . ?
H02M C027 H02N 109.5 . . ?
H02M C027 H02O 109.5 . . ?
H02N C027 H02O 109.5 . . ?
N00C C028 H02P 109.5 . . ?
N00C C028 H02Q 109.5 . . ?
N00C C028 H02R 109.5 . . ?
H02P C028 H02Q 109.5 . . ?
H02P C028 H02R 109.5 . . ?
H02Q C028 H02R 109.5 . . ?
C01V C029 H029 119.7 . . ?
C020 C029 C01V 120.61(18) . . ?
C020 C029 H029 119.7 . . ?
N00C C02A H02S 109.5 . . ?
N00C C02A H02T 109.5 . . ?
N00C C02A H02U 109.5 . . ?
H02S C02A H02T 109.5 . . ?
H02S C02A H02U 109.5 . . ?
H02T C02A H02U 109.5 . . ?
C00L B02B C00D 110.80(13) . . ?
C00L B02B C00N 108.08(13) . . ?
C00L B02B C00O 110.80(13) . . ?
C00N B02B C00D 107.69(13) . . ?
C00O B02B C00D 109.09(13) . . ?
C00O B02B C00N 110.33(13) . . ?
C00R B02C C00J 109.43(13) . . ?
C00U B02C C00J 109.53(14) . . ?
C00U B02C C00R 112.22(13) . . ?
C00U B02C C016 110.03(13) . . ?
C016 B02C C00J 108.27(13) . . ?
C016 B02C C00R 107.26(13) . . ?
C01P C02D H02V 109.5 . . ?
C01P C02D H02W 109.5 . . ?
C01P C02D H02X 109.5 . . ?
H02V C02D H02W 109.5 . . ?
H02V C02D H02X 109.5 . . ?
H02W C02D H02X 109.5 . . ?

loop_
_geom_bond_atom_site_label_1
_geom_bond_atom_site_label_2
_geom_bond_distance
_geom_bond_site_symmetry_2
_geom_bond_publ_flag
Cu01 N002 2.0314(13) . ?
Cu01 N003 2.0477(13) . ?
Cu01 N005 2.0566(14) . ?
Cu01 N006 2.1103(14) . ?
Cu01 N00B 1.9995(14) . ?
N002 C00K 1.317(2) . ?
N002 C013 1.470(2) . ?
N003 C00S 1.491(2) . ?
N003 C00T 1.491(2) . ?
N003 C01A 1.490(2) . ?
N004 C00P 1.363(2) . ?
N004 C00Y 1.455(2) . ?
N004 C01L 1.459(2) . ?
N005 C00V 1.309(2) . ?
N005 C012 1.472(2) . ?
N006 C00P 1.315(2) . ?
N006 C00Z 1.468(2) . ?
N007 C00K 1.356(2) . ?
N007 C01N 1.459(2) . ?
N007 C027 1.457(2) . ?
N008 C00V 1.363(2) . ?
N008 C01O 1.454(2) . ?
N008 C021 1.456(2) . ?
N009 C00P 1.370(2) . ?
N009 C01T 1.454(2) . ?
N009 C024 1.461(2) . ?
N00A C00K 1.355(2) . ?
N00A C023 1.453(2) . ?
N00A C026 1.460(2) . ?
N00B C01P 1.135(2) . ?
N00C C00V 1.368(2) . ?
N00C C028 1.452(2) . ?
N00C C02A 1.458(2) . ?
C00D C00F 1.404(2) . ?
C00D C01V 1.398(2) . ?
C00D B02B 1.652(2) . ?
C00E H00J 0.9500 . ?
C00E C00L 1.407(2) . ?
C00E C00X 1.391(2) . ?
C00F H00K 0.9500 . ?
C00F C01F 1.391(2) . ?
C00G H00N 0.9500 . ?
C00G C00M 1.394(2) . ?
C00G C00U 1.404(2) . ?
C00H H00L 0.9500 . ?
C00H C00I 1.384(2) . ?
C00H C00L 1.409(2) . ?
C00I H00M 0.9500 . ?
C00I C019 1.387(3) . ?
C00J C00Q 1.404(2) . ?
C00J C01K 1.397(2) . ?
C00J B02C 1.655(2) . ?
C00L B02B 1.647(2) . ?
C00M H00O 0.9500 . ?
C00M C01D 1.385(3) . ?
C00N C011 1.399(2) . ?
C00N C01R 1.403(2) . ?
C00N B02B 1.649(2) . ?
C00O C015 1.397(2) . ?
C00O C01E 1.414(2) . ?
C00O B02B 1.648(2) . ?
C00Q H00Q 0.9500 . ?
C00Q C01H 1.389(2) . ?
C00R C01C 1.402(2) . ?
C00R C01Q 1.400(2) . ?
C00R B02C 1.651(3) . ?
C00S H00A 0.9900 . ?
C00S H00B 0.9900 . ?
C00S C00Z 1.517(2) . ?
C00T H00C 0.9900 . ?
C00T H00D 0.9900 . ?
C00T C012 1.509(3) . ?
C00U C01W 1.412(2) . ?
C00U B02C 1.649(2) . ?
C00W H00W 0.9500 . ?
C00W C016 1.401(2) . ?
C00W C01G 1.393(2) . ?
C00X H00X 0.9500 . ?
C00X C019 1.386(2) . ?
C00Y H00E 0.9800 . ?
C00Y H00F 0.9800 . ?
C00Y H00G 0.9800 . ?
C00Z H00H 0.9900 . ?
C00Z H00I 0.9900 . ?
C010 H010 0.9500 . ?
C010 C016 1.406(2) . ?
C010 C01I 1.395(2) . ?
C011 H011 0.9500 . ?
C011 C01B 1.395(2) . ?
C012 H01A 0.9900 . ?
C012 H01B 0.9900 . ?
C013 H01C 0.9900 . ?
C013 H01D 0.9900 . ?
C013 C01A 1.513(2) . ?
C014 H014 0.9500 . ?
C014 C01J 1.384(3) . ?
C014 C01K 1.394(2) . ?
C015 H015 0.9500 . ?
C015 C022 1.400(2) . ?
C016 B02C 1.650(2) . ?
C017 H017 0.9500 . ?
C017 C01B 1.383(3) . ?
C017 C01M 1.379(3) . ?
C018 H018 0.9500 . ?
C018 C01G 1.382(3) . ?
C018 C01I 1.383(3) . ?
C019 H019 0.9500 . ?
C01A H01E 0.9900 . ?
C01A H01F 0.9900 . ?
C01B H01S 0.9500 . ?
C01C H01Z 0.9500 . ?
C01C C01X 1.393(3) . ?
C01D H01 0.9500 . ?
C01D C01Y 1.386(3) . ?
C01E H01T 0.9500 . ?
C01E C01U 1.388(2) . ?
C01F H01U 0.9500 . ?
C01F C020 1.379(3) . ?
C01G H0AA 0.9500 . ?
C01H H1AA 0.9500 . ?
C01H C01J 1.382(3) . ?
C01I H2AA 0.9500 . ?
C01J H3AA 0.9500 . ?
C01K H4AA 0.9500 . ?
C01L H01G 0.9800 . ?
C01L H01H 0.9800 . ?
C01L H01I 0.9800 . ?
C01M H01V 0.9500 . ?
C01M C01R 1.385(3) . ?
C01N H01J 0.9800 . ?
C01N H01K 0.9800 . ?
C01N H01L 0.9800 . ?
C01O H01M 0.9800 . ?
C01O H01N 0.9800 . ?
C01O H01O 0.9800 . ?
C01P C02D 1.462(3) . ?
C01Q H5AA 0.9500 . ?
C01Q C01Z 1.401(3) . ?
C01R H01W 0.9500 . ?
C01S H6AA 0.9500 . ?
C01S C01X 1.390(3) . ?
C01S C01Z 1.375(3) . ?
C01T H01P 0.9800 . ?
C01T H01Q 0.9800 . ?
C01T H01R 0.9800 . ?
C01U H01X 0.9500 . ?
C01U C025 1.383(3) . ?
C01V H01Y 0.9500 . ?
C01V C029 1.389(3) . ?
C01W H7AA 0.9500 . ?
C01W C01Y 1.388(3) . ?
C01X H8AA 0.9500 . ?
C01Y H9AA 0.9500 . ?
C01Z H0BA 0.9500 . ?
C020 H020 0.9500 . ?
C020 C029 1.383(3) . ?
C021 H02A 0.9800 . ?
C021 H02B 0.9800 . ?
C021 H02C 0.9800 . ?
C022 H022 0.9500 . ?
C022 C025 1.382(3) . ?
C023 H02D 0.9800 . ?
C023 H02E 0.9800 . ?
C023 H02F 0.9800 . ?
C024 H02G 0.9800 . ?
C024 H02H 0.9800 . ?
C024 H02I 0.9800 . ?
C025 H025 0.9500 . ?
C026 H02J 0.9800 . ?
C026 H02K 0.9800 . ?
C026 H02L 0.9800 . ?
C027 H02M 0.9800 . ?
C027 H02N 0.9800 . ?
C027 H02O 0.9800 . ?
C028 H02P 0.9800 . ?
C028 H02Q 0.9800 . ?
C028 H02R 0.9800 . ?
C029 H029 0.9500 . ?
C02A H02S 0.9800 . ?
C02A H02T 0.9800 . ?
C02A H02U 0.9800 . ?
C02D H02V 0.9800 . ?
C02D H02W 0.9800 . ?
C02D H02X 0.9800 . ?
